data_2312399
loop_
_publ_author_name
'Subashini, A.'
'Kumaravel, R.'
'Tharmalingam, B.'
'Ramamurthi, K.'
'Crochet, Aur&#xe9;lien'
'Stoeckli-Evans, Helen'

_publ_section_title
;
 (<i>E</i>)-<i>N</i>,<i>N</i>-Diethyl-4-{[(4-meth-oxy-phen-yl)imino]-meth-yl}aniline:
 crystal structure, Hirshfeld surface analysis and energy framework.
;
_journal_issue 'Pt 2'
_journal_name_full 'Acta crystallographica. Section E, Crystallographic communications'
_journal_page_first 201
_journal_page_last 206
_journal_paper_doi 10.1107/S2056989024000574
_journal_volume 80
_journal_year 2024
_chemical_formula_iupac 'C18 H22 N2 O'
_chemical_formula_moiety 'C18 H22 N2 O'
_chemical_formula_sum 'C18 H22 N2 O'
_chemical_formula_weight 282.37
_chemical_name_systematic
;
(<i>E</i>)-<i>N</i>,<i>N</i>-Diethyl-4-{[(4-methoxyphenyl)imino]methyl}aniline
;
_space_group_crystal_system triclinic
_space_group_IT_number 2
_space_group_name_Hall '-P 1'
_space_group_name_H-M_alt 'P -1'
_atom_sites_solution_hydrogens geom
_atom_sites_solution_primary dual
_atom_sites_solution_secondary difmap
_audit_creation_method SHELXL-2018/3
_cell_angle_alpha 78.991(6)
_cell_angle_beta 71.009(6)
_cell_angle_gamma 74.174(6)
_cell_formula_units_Z 2
_cell_length_a 8.3830(7)
_cell_length_b 9.2872(7)
_cell_length_c 11.2981(9)
_cell_measurement_reflns_used 8317
_cell_measurement_temperature 250(2)
_cell_measurement_theta_max 26.62
_cell_measurement_theta_min 1.92
_cell_volume 795.14(12)
_computing_cell_refinement
;
X-AREA (Stoe & Cie, 2018)
;
_computing_data_collection
;
X-AREA (Stoe & Cie, 2018)
;
_computing_data_reduction
;
X-RED32 (Stoe & Cie, 2018) and X-AREA LANA (Stoe & Cie, 2018)
;
_computing_molecular_graphics
;
PLATON (Spek, 2020) and Mercury (Macrae <i>et al.</i>,  2020)
;
_computing_publication_material
;
SHELXL2018 (Sheldrick, 2015b), PLATON (Spek, 2020) and
publCIF (Westrip, 2010)
;
_computing_structure_refinement
;
SHELXL2018 (Sheldrick, 2015b)
;
_computing_structure_solution
;
SHELXT2014 (Sheldrick, 2015a)
;
_diffrn_ambient_temperature 250(2)
_diffrn_detector 'image plate (34 cm diameter)'
_diffrn_detector_area_resol_mean 6.67
_diffrn_measured_fraction_theta_full 0.998
_diffrn_measured_fraction_theta_max 0.989
_diffrn_measurement_device '2-circle diffractometer'
_diffrn_measurement_device_type 'STOE IPDS II'
_diffrn_measurement_method 'rotation method, \w scans'
_diffrn_radiation_monochromator 'plane graphite'
_diffrn_radiation_probe x-ray
_diffrn_radiation_type MoK\a
_diffrn_radiation_wavelength 0.71073
_diffrn_reflns_av_R_equivalents 0.0303
_diffrn_reflns_av_unetI/netI 0.0210
_diffrn_reflns_limit_h_max 10
_diffrn_reflns_limit_h_min -10
_diffrn_reflns_limit_k_max 11
_diffrn_reflns_limit_k_min -11
_diffrn_reflns_limit_l_max 14
_diffrn_reflns_limit_l_min -13
_diffrn_reflns_number 11520
_diffrn_reflns_theta_full 25.242
_diffrn_reflns_theta_max 26.240
_diffrn_reflns_theta_min 1.918
_diffrn_source 'sealed X-ray tube, 12 x 0.4 mm long-fine focus'
_diffrn_source_current 40
_diffrn_source_power 2.000
_diffrn_source_voltage 50
_exptl_absorpt_coefficient_mu 0.074
_exptl_absorpt_correction_T_max 0.9894
_exptl_absorpt_correction_T_min 0.6971
_exptl_absorpt_correction_type multi-scan
_exptl_absorpt_process_details
;
[<i>X-RED32</i> (Stoe & Cie, 2018) and
<i>X-AREA LANA</i> (Stoe & Cie, 2018)]
;
_exptl_crystal_colour yellow
_exptl_crystal_density_diffrn 1.179
_exptl_crystal_description prism
_exptl_crystal_F_000 304
_exptl_crystal_size_max 0.680
_exptl_crystal_size_mid 0.470
_exptl_crystal_size_min 0.280
_refine_diff_density_max 0.113
_refine_diff_density_min -0.104
_refine_ls_extinction_coef 0.060(10)
_refine_ls_extinction_expression Fc^*^=kFc[1+0.001xFc^2^\l^3^/sin(2\q)]^-1/4^
_refine_ls_extinction_method
;
(SHELXL2018; Sheldrick, 2015b)
;
_refine_ls_goodness_of_fit_ref 1.038
_refine_ls_hydrogen_treatment constr
_refine_ls_matrix_type full
_refine_ls_number_parameters 194
_refine_ls_number_reflns 3183
_refine_ls_number_restraints 0
_refine_ls_restrained_S_all 1.038
_refine_ls_R_factor_all 0.0496
_refine_ls_R_factor_gt 0.0352
_refine_ls_shift/su_max 0.000
_refine_ls_shift/su_mean 0.000
_refine_ls_structure_factor_coef Fsqd
_refine_ls_weighting_details 'w=1/[\s^2^(Fo^2^)+(0.0477P)^2^+0.0760P] where P=(Fo^2^+2Fc^2^)/3'
_refine_ls_weighting_scheme calc
_refine_ls_wR_factor_gt 0.0924
_refine_ls_wR_factor_ref 0.0999
_reflns_number_gt 2453
_reflns_number_total 3183
_reflns_threshold_expression 'I > 2\s(I)'
_cod_data_source_file hb8091.cif
_cod_data_source_block I
_cod_database_code 2312399
_shelx_space_group_comment
;
The symmetry employed for this shelxl refinement is uniquely defined
by the following loop, which should always be used as a source of
symmetry information in preference to the above space-group names.
They are only intended as comments.
;
_shelx_estimated_absorpt_t_min 0.952
_shelx_estimated_absorpt_t_max 0.980

loop_
_space_group_symop_operation_xyz
'x, y, z'
'-x, -y, -z'

loop_
_atom_site_type_symbol
_atom_site_label
_atom_site_fract_x
_atom_site_fract_y
_atom_site_fract_z
_atom_site_U_iso_or_equiv
_atom_site_adp_type
_atom_site_calc_flag
_atom_site_occupancy
_atom_site_disorder_assembly
_atom_site_disorder_group
O O1 0.90654(10) 0.86089(9) 0.06035(8) 0.0546(2) Uani d 1 . .
N N1 0.34566(12) 0.58694(11) 0.23619(9) 0.0508(3) Uani d 1 . .
N N2 -0.20580(13) 0.16536(11) 0.38486(9) 0.0527(3) Uani d 1 . .
C C1 0.77767(14) 0.78348(12) 0.10357(10) 0.0454(3) Uani d 1 . .
C C2 0.61011(15) 0.87089(12) 0.12118(11) 0.0502(3) Uani d 1 . .
H H2 0.591811 0.976243 0.103921 0.060 Uiso calc 1 . .
C C3 0.47095(15) 0.80443(13) 0.16366(11) 0.0513(3) Uani d 1 . .
H H3 0.358218 0.865153 0.176449 0.062 Uiso calc 1 . .
C C4 0.49434(14) 0.64815(12) 0.18812(10) 0.0462(3) Uani d 1 . .
C C5 0.66201(14) 0.56221(12) 0.17208(11) 0.0490(3) Uani d 1 . .
H H5 0.680241 0.456927 0.190073 0.059 Uiso calc 1 . .
C C6 0.80332(14) 0.62806(12) 0.13011(11) 0.0486(3) Uani d 1 . .
H H6 0.915970 0.567772 0.119672 0.058 Uiso calc 1 . .
C C7 0.34757(14) 0.46457(13) 0.19969(10) 0.0491(3) Uani d 1 . .
H H7 0.446601 0.421105 0.138215 0.059 Uiso calc 1 . .
C C8 0.20522(14) 0.38883(12) 0.24788(10) 0.0459(3) Uani d 1 . .
C C9 0.05732(14) 0.43984(12) 0.34505(10) 0.0470(3) Uani d 1 . .
H H9 0.049892 0.525924 0.380601 0.056 Uiso calc 1 . .
C C10 -0.07673(14) 0.36818(12) 0.38981(11) 0.0474(3) Uani d 1 . .
H H10 -0.173924 0.406192 0.455066 0.057 Uiso calc 1 . .
C C11 -0.07201(14) 0.23796(12) 0.33985(10) 0.0445(3) Uani d 1 . .
C C12 0.07565(15) 0.18844(13) 0.24069(11) 0.0519(3) Uani d 1 . .
H H12 0.083149 0.103674 0.203407 0.062 Uiso calc 1 . .
C C13 0.20913(15) 0.26207(13) 0.19749(11) 0.0520(3) Uani d 1 . .
H H13 0.306292 0.225458 0.131648 0.062 Uiso calc 1 . .
C C14 1.07994(16) 0.77581(15) 0.04265(14) 0.0675(4) Uani d 1 . .
H H14A 1.106339 0.705115 -0.017850 0.101 Uiso calc 1 . .
H H14B 1.093169 0.721030 0.122330 0.101 Uiso calc 1 . .
H H14C 1.158592 0.843244 0.011381 0.101 Uiso calc 1 . .
C C15 -0.20452(17) 0.03482(13) 0.33003(12) 0.0570(3) Uani d 1 . .
H H15A -0.153911 0.050389 0.238532 0.068 Uiso calc 1 . .
H H15B -0.324234 0.027042 0.346349 0.068 Uiso calc 1 . .
C C16 -0.1037(2) -0.11202(15) 0.38128(16) 0.0778(4) Uani d 1 . .
H H16A -0.152434 -0.128065 0.471944 0.117 Uiso calc 1 . .
H H16B 0.016571 -0.107421 0.361391 0.117 Uiso calc 1 . .
H H16C -0.110656 -0.194522 0.343312 0.117 Uiso calc 1 . .
C C17 -0.34025(16) 0.19415(14) 0.50416(11) 0.0563(3) Uani d 1 . .
H H17A -0.297730 0.241588 0.554642 0.068 Uiso calc 1 . .
H H17B -0.362182 0.097789 0.551020 0.068 Uiso calc 1 . .
C C18 -0.50769(18) 0.29363(18) 0.48748(15) 0.0770(4) Uani d 1 . .
H H18A -0.551352 0.247013 0.438293 0.115 Uiso calc 1 . .
H H18B -0.488023 0.390729 0.443997 0.115 Uiso calc 1 . .
H H18C -0.591789 0.307371 0.569374 0.115 Uiso calc 1 . .

loop_
_atom_site_aniso_label
_atom_site_aniso_U_11
_atom_site_aniso_U_22
_atom_site_aniso_U_33
_atom_site_aniso_U_12
_atom_site_aniso_U_13
_atom_site_aniso_U_23
O1 0.0506(5) 0.0498(5) 0.0639(5) -0.0138(4) -0.0168(4) -0.0036(4)
N1 0.0456(6) 0.0515(6) 0.0536(6) -0.0091(4) -0.0137(4) -0.0055(4)
N2 0.0531(6) 0.0540(6) 0.0532(6) -0.0159(5) -0.0113(4) -0.0133(4)
C1 0.0484(6) 0.0478(6) 0.0415(6) -0.0113(5) -0.0146(5) -0.0054(5)
C2 0.0542(7) 0.0418(6) 0.0536(7) -0.0063(5) -0.0176(5) -0.0057(5)
C3 0.0449(6) 0.0499(6) 0.0549(7) -0.0006(5) -0.0156(5) -0.0090(5)
C4 0.0447(6) 0.0500(6) 0.0429(6) -0.0086(5) -0.0125(5) -0.0063(5)
C5 0.0498(7) 0.0429(6) 0.0522(6) -0.0072(5) -0.0151(5) -0.0045(5)
C6 0.0433(6) 0.0478(6) 0.0514(6) -0.0039(5) -0.0150(5) -0.0053(5)
C7 0.0447(6) 0.0547(7) 0.0457(6) -0.0067(5) -0.0133(5) -0.0065(5)
C8 0.0458(6) 0.0494(6) 0.0424(6) -0.0074(5) -0.0154(5) -0.0052(5)
C9 0.0508(7) 0.0436(6) 0.0475(6) -0.0077(5) -0.0152(5) -0.0099(5)
C10 0.0463(6) 0.0469(6) 0.0457(6) -0.0054(5) -0.0099(5) -0.0110(5)
C11 0.0463(6) 0.0452(6) 0.0435(6) -0.0077(5) -0.0172(5) -0.0052(5)
C12 0.0559(7) 0.0516(6) 0.0503(6) -0.0089(5) -0.0146(5) -0.0169(5)
C13 0.0473(6) 0.0591(7) 0.0466(6) -0.0063(5) -0.0090(5) -0.0155(5)
C14 0.0482(7) 0.0648(8) 0.0862(10) -0.0149(6) -0.0186(7) 0.0009(7)
C15 0.0620(8) 0.0554(7) 0.0608(7) -0.0179(6) -0.0205(6) -0.0118(6)
C16 0.0840(10) 0.0547(8) 0.0908(11) -0.0109(7) -0.0250(8) -0.0068(7)
C17 0.0576(7) 0.0601(7) 0.0518(7) -0.0212(6) -0.0100(5) -0.0065(6)
C18 0.0587(8) 0.0865(10) 0.0785(10) -0.0084(7) -0.0123(7) -0.0176(8)

loop_
_atom_type_symbol
_atom_type_description
_atom_type_scat_dispersion_real
_atom_type_scat_dispersion_imag
_atom_type_scat_source
C C 0.0033 0.0016 'International Tables Vol C Tables 4.2.6.8 and 6.1.1.4'
H H 0.0000 0.0000 'International Tables Vol C Tables 4.2.6.8 and 6.1.1.4'
N N 0.0061 0.0033 'International Tables Vol C Tables 4.2.6.8 and 6.1.1.4'
O O 0.0106 0.0060 'International Tables Vol C Tables 4.2.6.8 and 6.1.1.4'

loop_
_exptl_crystal_face_index_h
_exptl_crystal_face_index_k
_exptl_crystal_face_index_l
_exptl_crystal_face_perp_dist
13 -15 -13 0.0669
8 25 30 0.0438
-9 -6 -10 0.0756
-30 0 7 0.6901

loop_
_geom_angle_atom_site_label_1
_geom_angle_atom_site_label_2
_geom_angle_atom_site_label_3
_geom_angle_site_symmetry_1
_geom_angle_site_symmetry_3
_geom_angle
_geom_angle_publ_flag
C1 O1 C14 . . 117.48(9) ?
C7 N1 C4 . . 119.31(10) ?
C11 N2 C15 . . 121.61(9) ?
C11 N2 C17 . . 122.15(9) ?
C15 N2 C17 . . 115.20(9) ?
O1 C1 C6 . . 124.99(10) ?
O1 C1 C2 . . 115.67(9) ?
C6 C1 C2 . . 119.35(10) ?
C3 C2 C1 . . 120.45(10) ?
C3 C2 H2 . . 119.8 ?
C1 C2 H2 . . 119.8 ?
C2 C3 C4 . . 121.04(10) ?
C2 C3 H3 . . 119.5 ?
C4 C3 H3 . . 119.5 ?
C5 C4 C3 . . 117.97(10) ?
C5 C4 N1 . . 123.58(10) ?
C3 C4 N1 . . 118.30(10) ?
C6 C5 C4 . . 121.49(10) ?
C6 C5 H5 . . 119.3 ?
C4 C5 H5 . . 119.3 ?
C5 C6 C1 . . 119.68(10) ?
C5 C6 H6 . . 120.2 ?
C1 C6 H6 . . 120.2 ?
N1 C7 C8 . . 123.56(11) ?
N1 C7 H7 . . 118.2 ?
C8 C7 H7 . . 118.2 ?
C13 C8 C9 . . 116.81(10) ?
C13 C8 C7 . . 120.93(10) ?
C9 C8 C7 . . 122.25(10) ?
C10 C9 C8 . . 121.97(10) ?
C10 C9 H9 . . 119.0 ?
C8 C9 H9 . . 119.0 ?
C9 C10 C11 . . 121.32(10) ?
C9 C10 H10 . . 119.3 ?
C11 C10 H10 . . 119.3 ?
N2 C11 C12 . . 121.94(10) ?
N2 C11 C10 . . 121.51(10) ?
C12 C11 C10 . . 116.55(10) ?
C13 C12 C11 . . 121.08(10) ?
C13 C12 H12 . . 119.5 ?
C11 C12 H12 . . 119.5 ?
C12 C13 C8 . . 122.25(10) ?
C12 C13 H13 . . 118.9 ?
C8 C13 H13 . . 118.9 ?
O1 C14 H14A . . 109.5 ?
O1 C14 H14B . . 109.5 ?
H14A C14 H14B . . 109.5 ?
O1 C14 H14C . . 109.5 ?
H14A C14 H14C . . 109.5 ?
H14B C14 H14C . . 109.5 ?
N2 C15 C16 . . 113.41(11) ?
N2 C15 H15A . . 108.9 ?
C16 C15 H15A . . 108.9 ?
N2 C15 H15B . . 108.9 ?
C16 C15 H15B . . 108.9 ?
H15A C15 H15B . . 107.7 ?
C15 C16 H16A . . 109.5 ?
C15 C16 H16B . . 109.5 ?
H16A C16 H16B . . 109.5 ?
C15 C16 H16C . . 109.5 ?
H16A C16 H16C . . 109.5 ?
H16B C16 H16C . . 109.5 ?
N2 C17 C18 . . 113.31(11) ?
N2 C17 H17A . . 108.9 ?
C18 C17 H17A . . 108.9 ?
N2 C17 H17B . . 108.9 ?
C18 C17 H17B . . 108.9 ?
H17A C17 H17B . . 107.7 ?
C17 C18 H18A . . 109.5 ?
C17 C18 H18B . . 109.5 ?
H18A C18 H18B . . 109.5 ?
C17 C18 H18C . . 109.5 ?
H18A C18 H18C . . 109.5 ?
H18B C18 H18C . . 109.5 ?

loop_
_geom_bond_atom_site_label_1
_geom_bond_atom_site_label_2
_geom_bond_site_symmetry_2
_geom_bond_distance
_geom_bond_publ_flag
O1 C1 . 1.3669(13) ?
O1 C14 . 1.4220(14) ?
N1 C7 . 1.2754(15) ?
N1 C4 . 1.4140(14) ?
N2 C11 . 1.3716(14) ?
N2 C15 . 1.4592(14) ?
N2 C17 . 1.4639(15) ?
C1 C6 . 1.3882(16) ?
C1 C2 . 1.3891(15) ?
C2 C3 . 1.3739(16) ?
C2 H2 . 0.9400 ?
C3 C4 . 1.3958(16) ?
C3 H3 . 0.9400 ?
C4 C5 . 1.3868(15) ?
C5 C6 . 1.3859(15) ?
C5 H5 . 0.9400 ?
C6 H6 . 0.9400 ?
C7 C8 . 1.4505(16) ?
C7 H7 . 0.9400 ?
C8 C13 . 1.3907(15) ?
C8 C9 . 1.3997(15) ?
C9 C10 . 1.3678(15) ?
C9 H9 . 0.9400 ?
C10 C11 . 1.4153(15) ?
C10 H10 . 0.9400 ?
C11 C12 . 1.4081(16) ?
C12 C13 . 1.3756(16) ?
C12 H12 . 0.9400 ?
C13 H13 . 0.9400 ?
C14 H14A . 0.9700 ?
C14 H14B . 0.9700 ?
C14 H14C . 0.9700 ?
C15 C16 . 1.5158(19) ?
C15 H15A . 0.9800 ?
C15 H15B . 0.9800 ?
C16 H16A . 0.9700 ?
C16 H16B . 0.9700 ?
C16 H16C . 0.9700 ?
C17 C18 . 1.5025(19) ?
C17 H17A . 0.9800 ?
C17 H17B . 0.9800 ?
C18 H18A . 0.9700 ?
C18 H18B . 0.9700 ?
C18 H18C . 0.9700 ?

loop_
_geom_hbond_atom_site_label_D
_geom_hbond_atom_site_label_H
_geom_hbond_atom_site_label_A
_geom_hbond_site_symmetry_A
_geom_hbond_distance_DH
_geom_hbond_distance_HA
_geom_hbond_distance_DA
_geom_hbond_angle_DHA
C13 H13 Cg1 2_665 0.94 2.98 3.6590(10) 130

loop_
_geom_torsion_atom_site_label_1
_geom_torsion_atom_site_label_2
_geom_torsion_atom_site_label_3
_geom_torsion_atom_site_label_4
_geom_torsion_site_symmetry_1
_geom_torsion_site_symmetry_2
_geom_torsion_site_symmetry_3
_geom_torsion_site_symmetry_4
_geom_torsion
_geom_torsion_publ_flag
C14 O1 C1 C6 . . . . -0.78(16) ?
C14 O1 C1 C2 . . . . 179.17(10) ?
O1 C1 C2 C3 . . . . 179.63(10) ?
C6 C1 C2 C3 . . . . -0.42(16) ?
C1 C2 C3 C4 . . . . -1.05(17) ?
C2 C3 C4 C5 . . . . 2.01(17) ?
C2 C3 C4 N1 . . . . 177.64(10) ?
C7 N1 C4 C5 . . . . -41.89(16) ?
C7 N1 C4 C3 . . . . 142.74(11) ?
C3 C4 C5 C6 . . . . -1.56(17) ?
N1 C4 C5 C6 . . . . -176.95(10) ?
C4 C5 C6 C1 . . . . 0.15(17) ?
O1 C1 C6 C5 . . . . -179.19(10) ?
C2 C1 C6 C5 . . . . 0.86(16) ?
C4 N1 C7 C8 . . . . 176.85(10) ?
N1 C7 C8 C13 . . . . 174.93(11) ?
N1 C7 C8 C9 . . . . -4.12(17) ?
C13 C8 C9 C10 . . . . 0.70(16) ?
C7 C8 C9 C10 . . . . 179.79(10) ?
C8 C9 C10 C11 . . . . 0.15(17) ?
C15 N2 C11 C12 . . . . -1.67(16) ?
C17 N2 C11 C12 . . . . 166.16(11) ?
C15 N2 C11 C10 . . . . 177.40(10) ?
C17 N2 C11 C10 . . . . -14.76(16) ?
C9 C10 C11 N2 . . . . 179.70(10) ?
C9 C10 C11 C12 . . . . -1.18(16) ?
N2 C11 C12 C13 . . . . -179.49(10) ?
C10 C11 C12 C13 . . . . 1.38(17) ?
C11 C12 C13 C8 . . . . -0.58(18) ?
C9 C8 C13 C12 . . . . -0.49(17) ?
C7 C8 C13 C12 . . . . -179.59(11) ?
C11 N2 C15 C16 . . . . 83.50(15) ?
C17 N2 C15 C16 . . . . -85.13(14) ?
C11 N2 C17 C18 . . . . 102.52(13) ?
C15 N2 C17 C18 . . . . -88.92(13) ?
